data_2239977
loop_
_publ_author_name
'Smith, Graham'
'Lynch, Daniel E.'

_publ_section_title
;
 Crystal structures and hydrogen bonding in the co-crystalline adducts of
 3,5-dinitrobenzoic acid with 4-aminosalicylic acid and
 2-hydroxy-3-(1<i>H</i>-indol-3-yl)propenoic acid
;
_journal_coeditor_code SJ5421
_journal_issue 10
_journal_name_full 'Acta Crystallographica Section E'
_journal_page_first 183
_journal_page_last 187
_journal_paper_doi 10.1107/S1600536814019898
_journal_volume 70
_journal_year 2014
_chemical_formula_iupac 'C7 H4 N2 O6, C11 H9 N O3, C2 D6 O S'
_chemical_formula_moiety 'C7 H4 N2 O6, C11 H9 N O3, C2 D6 O S'
_chemical_formula_sum 'C20 H13 D6 N3 O10 S'
_chemical_formula_weight 499.49
_chemical_name_common '3,5-dinitrobenzoic acid--indole-3-lactic acid--dimethyl sulfoxide'
_chemical_name_systematic
;
3,5-Dinitrobenzoic acid--\
2-hydroxy-3-(1<i>H</i>-indol-3-yl)propenoic acid--\
<i>d</i>^6^-dimethyl sulfoxide (1/1/1)
;
_space_group_IT_number 2
_symmetry_cell_setting triclinic
_symmetry_space_group_name_Hall '-P 1'
_symmetry_space_group_name_H-M 'P -1'
_atom_sites_solution_hydrogens geom
_atom_sites_solution_primary direct
_atom_sites_solution_secondary difmap
_audit_creation_method SHELXL-97
_cell_angle_alpha 116.833(8)
_cell_angle_beta 96.274(6)
_cell_angle_gamma 97.626(7)
_cell_formula_units_Z 2
_cell_length_a 7.6488(6)
_cell_length_b 12.3552(10)
_cell_length_c 13.3768(10)
_cell_measurement_reflns_used 2343
_cell_measurement_temperature 200.0(10)
_cell_measurement_theta_max 28.37
_cell_measurement_theta_min 3.29
_cell_volume 1097.40(18)
_computing_cell_refinement 'CrysAlis PRO (Agilent, 2013)'
_computing_data_collection 'CrysAlis PRO (Agilent, 2013)'
_computing_data_reduction 'CrysAlis PRO (Agilent, 2013)'
_computing_molecular_graphics 'PLATON (Spek, 2009)'
_computing_publication_material 'PLATON (Spek, 2009)'
_computing_structure_refinement 'SHELXL97 (Sheldrick, 2008) within WinGX (Farrugia, 2012)'
_computing_structure_solution 'SHELXS97 (Sheldrick, 2008)'
_diffrn_ambient_temperature 200.0(10)
_diffrn_detector_area_resol_mean 16.077
_diffrn_measured_fraction_theta_full 0.997
_diffrn_measured_fraction_theta_max 0.997
_diffrn_measurement_device_type 'Oxford Diffraction Gemini-S CCD detector'
_diffrn_measurement_method '\w scans'
_diffrn_radiation_monochromator graphite
_diffrn_radiation_source 'Enhance (Mo) X-ray source'
_diffrn_radiation_type MoK\a
_diffrn_radiation_wavelength 0.71073
_diffrn_reflns_av_R_equivalents 0.0227
_diffrn_reflns_av_sigmaI/netI 0.0390
_diffrn_reflns_limit_h_max 9
_diffrn_reflns_limit_h_min -9
_diffrn_reflns_limit_k_max 15
_diffrn_reflns_limit_k_min -15
_diffrn_reflns_limit_l_max 16
_diffrn_reflns_limit_l_min -16
_diffrn_reflns_number 7457
_diffrn_reflns_theta_full 26.00
_diffrn_reflns_theta_max 26.00
_diffrn_reflns_theta_min 3.27
_diffrn_standards_number 0
_exptl_absorpt_coefficient_mu 0.211
_exptl_absorpt_correction_T_max 0.98
_exptl_absorpt_correction_T_min 0.94
_exptl_absorpt_correction_type multi-scan
_exptl_absorpt_process_details '(CrysAlis PRO; Agilent, 2013)'
_exptl_crystal_colour red
_exptl_crystal_density_diffrn 1.511
_exptl_crystal_density_method 'not measured'
_exptl_crystal_description block
_exptl_crystal_F_000 512
_exptl_crystal_size_max 0.45
_exptl_crystal_size_mid 0.40
_exptl_crystal_size_min 0.32
_refine_diff_density_max 0.259
_refine_diff_density_min -0.253
_refine_ls_extinction_method none
_refine_ls_goodness_of_fit_ref 1.023
_refine_ls_hydrogen_treatment mixed
_refine_ls_matrix_type full
_refine_ls_number_parameters 319
_refine_ls_number_reflns 4310
_refine_ls_number_restraints 4
_refine_ls_restrained_S_all 1.023
_refine_ls_R_factor_all 0.0525
_refine_ls_R_factor_gt 0.0395
_refine_ls_shift/su_max 0.000
_refine_ls_shift/su_mean 0.000
_refine_ls_structure_factor_coef Fsqd
_refine_ls_weighting_details 'calc w=1/[\s^2^(Fo^2^)+(0.0394P)^2^+0.3315P] where P=(Fo^2^+2Fc^2^)/3'
_refine_ls_weighting_scheme calc
_refine_ls_wR_factor_gt 0.0898
_refine_ls_wR_factor_ref 0.0970
_reflns_number_gt 3490
_reflns_number_total 4310
_reflns_threshold_expression I>2\s(I)
_cod_data_source_file sj5421sup1.cif
_cod_data_source_block II
_cod_database_code 2239977
_cod_database_fobs_code 2239977

loop_
_symmetry_equiv_pos_as_xyz
'x, y, z'
'-x, -y, -z'

loop_
_atom_site_aniso_label
_atom_site_aniso_U_11
_atom_site_aniso_U_22
_atom_site_aniso_U_33
_atom_site_aniso_U_12
_atom_site_aniso_U_13
_atom_site_aniso_U_23
O11B 0.0554(9) 0.0241(7) 0.0344(8) 0.0102(6) 0.0154(6) 0.0102(6)
O12B 0.0661(10) 0.0244(8) 0.0504(9) 0.0104(7) 0.0179(7) 0.0190(7)
O31B 0.0418(8) 0.0501(9) 0.0519(9) 0.0064(7) 0.0145(6) 0.0342(7)
O32B 0.0582(10) 0.0481(10) 0.0336(8) 0.0091(7) 0.0151(7) 0.0143(7)
O51B 0.0814(11) 0.0227(8) 0.0397(8) 0.0078(7) 0.0175(7) 0.0080(6)
O52B 0.0587(9) 0.0350(8) 0.0480(9) 0.0107(7) 0.0234(7) 0.0240(7)
N3B 0.0309(9) 0.0450(11) 0.0361(9) 0.0098(7) 0.0075(7) 0.0235(8)
N5B 0.0404(9) 0.0248(9) 0.0323(9) 0.0047(7) 0.0051(7) 0.0128(7)
C1B 0.0256(9) 0.0259(10) 0.0301(9) 0.0068(7) 0.0024(7) 0.0135(8)
C2B 0.0256(9) 0.0266(10) 0.0362(10) 0.0019(7) 0.0006(7) 0.0179(8)
C3B 0.0240(9) 0.0338(10) 0.0274(9) 0.0039(7) 0.0024(7) 0.0161(8)
C4B 0.0288(9) 0.0285(10) 0.0254(9) 0.0068(7) 0.0013(7) 0.0099(7)
C5B 0.0279(9) 0.0227(9) 0.0292(9) 0.0039(7) 0.0012(7) 0.0131(7)
C6B 0.0266(9) 0.0278(10) 0.0280(9) 0.0066(7) 0.0036(7) 0.0137(7)
C11B 0.0314(10) 0.0263(10) 0.0352(10) 0.0071(7) 0.0032(8) 0.0144(8)
O12A 0.0537(9) 0.0254(7) 0.0322(7) 0.0090(6) 0.0146(6) 0.0118(6)
O13A 0.0594(9) 0.0207(7) 0.0456(8) 0.0053(6) 0.0244(7) 0.0124(6)
O14A 0.0424(8) 0.0231(7) 0.0390(8) 0.0053(6) 0.0160(6) 0.0091(6)
N1A 0.0373(9) 0.0255(9) 0.0350(9) 0.0069(7) 0.0112(7) 0.0170(7)
C2A 0.0317(10) 0.0265(10) 0.0295(10) 0.0083(7) 0.0075(7) 0.0121(8)
C3A 0.0245(9) 0.0241(9) 0.0271(9) 0.0057(7) 0.0036(7) 0.0106(7)
C4A 0.0287(9) 0.0263(10) 0.0353(10) 0.0052(7) 0.0091(7) 0.0149(8)
C5A 0.0392(11) 0.0383(12) 0.0359(11) 0.0114(9) 0.0176(8) 0.0166(9)
C6A 0.0452(12) 0.0289(11) 0.0378(11) 0.0109(9) 0.0148(9) 0.0074(8)
C7A 0.0388(11) 0.0218(10) 0.0410(11) 0.0051(8) 0.0094(8) 0.0116(8)
C8A 0.0263(9) 0.0275(10) 0.0315(10) 0.0074(7) 0.0062(7) 0.0145(8)
C9A 0.0206(8) 0.0221(9) 0.0302(9) 0.0053(7) 0.0036(7) 0.0115(7)
C11A 0.0249(9) 0.0242(9) 0.0316(9) 0.0032(7) 0.0051(7) 0.0128(7)
C12A 0.0272(9) 0.0241(9) 0.0312(9) 0.0031(7) 0.0041(7) 0.0125(8)
C13A 0.0265(9) 0.0260(10) 0.0353(10) 0.0021(7) 0.0064(7) 0.0111(8)
S2C 0.0396(3) 0.0279(3) 0.0398(3) 0.0052(2) 0.0107(2) 0.0155(2)
O2C 0.0567(9) 0.0236(7) 0.0450(8) 0.0049(6) 0.0255(7) 0.0127(6)
C1C 0.0390(12) 0.0443(14) 0.0970(19) 0.0062(10) 0.0194(12) 0.0464(14)
C3C 0.0669(16) 0.0361(14) 0.0623(15) 0.0159(11) 0.0213(12) 0.0036(11)

loop_
_atom_site_type_symbol
_atom_site_label
_atom_site_fract_x
_atom_site_fract_y
_atom_site_fract_z
_atom_site_U_iso_or_equiv
_atom_site_thermal_displace_type
_atom_site_calc_flag
_atom_site_refinement_flags
_atom_site_occupancy
O O11B 0.11950(19) 0.35376(12) 0.50949(11) 0.0386(5) Uani d D 1.000
O O12B 0.0099(2) 0.24989(12) 0.59702(12) 0.0458(5) Uani d . 1.000
O O31B -0.19578(19) 0.48461(14) 0.95269(12) 0.0438(5) Uani d . 1.000
O O32B -0.0994(2) 0.68345(14) 1.05107(12) 0.0483(5) Uani d . 1.000
O O51B 0.1446(2) 0.90405(13) 0.86272(12) 0.0504(5) Uani d . 1.000
O O52B 0.2503(2) 0.80830(13) 0.71029(12) 0.0443(5) Uani d . 1.000
N N3B -0.1163(2) 0.58414(16) 0.96484(14) 0.0353(6) Uani d . 1.000
N N5B 0.1697(2) 0.80906(14) 0.78469(13) 0.0331(5) Uani d . 1.000
C C1B 0.0493(2) 0.46984(16) 0.69011(14) 0.0272(5) Uani d . 1.000
C C2B -0.0251(2) 0.47096(17) 0.78086(15) 0.0291(6) Uani d . 1.000
C C3B -0.0359(2) 0.58338(17) 0.86952(14) 0.0282(5) Uani d . 1.000
C C4B 0.0267(2) 0.69546(17) 0.87299(15) 0.0289(5) Uani d . 1.000
C C5B 0.1009(2) 0.69054(16) 0.78195(14) 0.0268(5) Uani d . 1.000
C C6B 0.1133(2) 0.58021(16) 0.68980(15) 0.0273(5) Uani d . 1.000
C C11B 0.0569(2) 0.34589(17) 0.59463(16) 0.0312(6) Uani d . 1.000
O O12A 0.36207(19) 0.66095(12) 0.49243(11) 0.0372(4) Uani d D 1.000
O O13A 0.5239(2) 0.85805(12) 0.37886(12) 0.0423(5) Uani d D 1.000
O O14A 0.42998(17) 0.89974(12) 0.54337(11) 0.0365(4) Uani d . 1.000
N N1A 0.3546(2) 0.28647(14) 0.26491(13) 0.0311(5) Uani d D 1.000
C C2A 0.3735(2) 0.41030(16) 0.33443(15) 0.0293(6) Uani d . 1.000
C C3A 0.4425(2) 0.47577(16) 0.28182(14) 0.0259(5) Uani d . 1.000
C C4A 0.5334(2) 0.39011(17) 0.08035(15) 0.0298(6) Uani d . 1.000
C C5A 0.5337(3) 0.28088(18) -0.01547(16) 0.0369(7) Uani d . 1.000
C C6A 0.4707(3) 0.16552(18) -0.02214(17) 0.0397(7) Uani d . 1.000
C C7A 0.4090(3) 0.15632(17) 0.06754(16) 0.0351(6) Uani d . 1.000
C C8A 0.4094(2) 0.26675(16) 0.16438(15) 0.0280(6) Uani d . 1.000
C C9A 0.4681(2) 0.38401(15) 0.17227(14) 0.0247(5) Uani d . 1.000
C C11A 0.4720(2) 0.60721(16) 0.32128(15) 0.0273(5) Uani d . 1.000
C C12A 0.4337(2) 0.69302(16) 0.41764(15) 0.0281(5) Uani d . 1.000
C C13A 0.4624(2) 0.82503(17) 0.45126(15) 0.0309(6) Uani d . 1.000
S S2C 0.13671(7) 0.02349(4) 0.35794(4) 0.0359(2) Uani d . 1.000
O O2C 0.16071(19) 0.14384(12) 0.35128(11) 0.0422(5) Uani d . 1.000
C C1C -0.0974(3) -0.0384(2) 0.3210(2) 0.0547(9) Uani d . 1.000
C C3C 0.2017(4) -0.0805(2) 0.2321(2) 0.0615(9) Uani d . 1.000
H H2B -0.06770 0.39570 0.78180 0.0350 Uiso c R 1.000
H H4B 0.01890 0.77200 0.93490 0.0350 Uiso c R 1.000
H H6B 0.16420 0.58030 0.62820 0.0330 Uiso c R 1.000
H H11B 0.130(3) 0.2799(17) 0.4585(17) 0.0580 Uiso d D 1.000
H H1A 0.308(3) 0.2298(16) 0.2818(16) 0.0370 Uiso d D 1.000
H H2A 0.34380 0.44630 0.40820 0.0350 Uiso c R 1.000
H H4A 0.57650 0.46790 0.08410 0.0360 Uiso c R 1.000
H H5A 0.57740 0.28390 -0.07810 0.0440 Uiso c R 1.000
H H6A 0.47050 0.09200 -0.08990 0.0480 Uiso c R 1.000
H H7A 0.36810 0.07810 0.06340 0.0420 Uiso c R 1.000
H H11A 0.52400 0.63630 0.27430 0.0330 Uiso c R 1.000
H H12A 0.353(3) 0.7300(17) 0.5506(16) 0.0560 Uiso d D 1.000
H H13A 0.540(3) 0.9407(15) 0.4071(19) 0.0630 Uiso d D 1.000
D D11C -0.14460 -0.04780 0.24570 0.0820 Uiso c R 1.000
D D12C -0.15770 0.01790 0.37790 0.0820 Uiso c R 1.000
D D13C -0.11950 -0.11940 0.31880 0.0820 Uiso c R 1.000
D D31C 0.13170 -0.08140 0.16570 0.0920 Uiso c R 1.000
D D32C 0.17950 -0.16400 0.22480 0.0920 Uiso c R 1.000
D D33C 0.32990 -0.05370 0.23610 0.0920 Uiso c R 1.000

loop_
_atom_type_symbol
_atom_type_description
_atom_type_scat_dispersion_real
_atom_type_scat_dispersion_imag
_atom_type_scat_source
C C 0.0033 0.0016 'International Tables Vol C Tables 4.2.6.8 and 6.1.1.4'
H H 0.0000 0.0000 'International Tables Vol C Tables 4.2.6.8 and 6.1.1.4'
D D 0.0000 0.0000 'International Tables Vol C Tables 4.2.6.8 and 6.1.1.4'
N N 0.0061 0.0033 'International Tables Vol C Tables 4.2.6.8 and 6.1.1.4'
O O 0.0106 0.0060 'International Tables Vol C Tables 4.2.6.8 and 6.1.1.4'
S S 0.1246 0.1234 'International Tables Vol C Tables 4.2.6.8 and 6.1.1.4'

loop_
_geom_angle_atom_site_label_1
_geom_angle_atom_site_label_2
_geom_angle_atom_site_label_3
_geom_angle
_geom_angle_publ_flag
O2C S2C C1C 106.34(11) no
O2C S2C C3C 103.33(11) no
C1C S2C C3C 99.20(13) no
C11B O11B H11B 109.6(15) no
C12A O12A H12A 106.7(15) no
C13A O13A H13A 110.2(14) no
O32B N3B C3B 118.17(19) no
O31B N3B C3B 117.62(17) no
O31B N3B O32B 124.21(18) no
O51B N5B C5B 117.86(16) no
O52B N5B C5B 118.81(16) no
O51B N5B O52B 123.33(19) no
C2A N1A C8A 109.74(17) no
C2A N1A H1A 123.5(13) no
C8A N1A H1A 126.7(13) no
C2B C1B C6B 120.32(17) no
C6B C1B C11B 122.31(16) no
C2B C1B C11B 117.38(19) no
C1B C2B C3B 118.9(2) no
N3B C3B C4B 118.50(17) no
N3B C3B C2B 118.71(19) no
C2B C3B C4B 122.79(17) no
C3B C4B C5B 116.62(18) no
C4B C5B C6B 123.1(2) no
N5B C5B C6B 119.51(16) no
N5B C5B C4B 117.36(17) no
C1B C6B C5B 118.28(17) no
O11B C11B O12B 124.40(19) no
O12B C11B C1B 122.64(17) no
O11B C11B C1B 112.96(19) no
C1B C2B H2B 121.00 no
C3B C2B H2B 121.00 no
C3B C4B H4B 122.00 no
C5B C4B H4B 122.00 no
C5B C6B H6B 121.00 no
C1B C6B H6B 121.00 no
N1A C2A C3A 109.91(16) no
C2A C3A C11A 128.34(16) no
C9A C3A C11A 125.53(17) no
C2A C3A C9A 105.98(17) no
C5A C4A C9A 118.7(2) no
C4A C5A C6A 121.28(19) no
C5A C6A C7A 121.5(2) no
C6A C7A C8A 117.1(2) no
N1A C8A C9A 107.34(16) no
N1A C8A C7A 130.1(2) no
C7A C8A C9A 122.53(17) no
C4A C9A C8A 118.90(17) no
C3A C9A C8A 107.02(16) no
C3A C9A C4A 134.08(19) no
C3A C11A C12A 126.73(18) no
O12A C12A C11A 121.18(19) no
C11A C12A C13A 124.01(18) no
O12A C12A C13A 114.81(15) no
O14A C13A C12A 120.60(18) no
O13A C13A C12A 116.25(16) no
O13A C13A O14A 123.2(2) no
C3A C2A H2A 125.00 no
N1A C2A H2A 125.00 no
C5A C4A H4A 121.00 no
C9A C4A H4A 121.00 no
C4A C5A H5A 119.00 no
C6A C5A H5A 119.00 no
C7A C6A H6A 119.00 no
C5A C6A H6A 119.00 no
C6A C7A H7A 121.00 no
C8A C7A H7A 121.00 no
C3A C11A H11A 117.00 no
C12A C11A H11A 117.00 no
S2C C1C D11C 109.00 no
S2C C1C D12C 109.00 no
S2C C1C D13C 110.00 no
D11C C1C D12C 109.00 no
D11C C1C D13C 109.00 no
D12C C1C D13C 110.00 no
S2C C3C D31C 109.00 no
S2C C3C D32C 109.00 no
S2C C3C D33C 109.00 no
D31C C3C D32C 109.00 no
D31C C3C D33C 109.00 no
D32C C3C D33C 109.00 no

loop_
_geom_bond_atom_site_label_1
_geom_bond_atom_site_label_2
_geom_bond_distance
_geom_bond_publ_flag
S2C C3C 1.770(3) no
S2C C1C 1.771(2) no
S2C O2C 1.5177(17) no
O11B C11B 1.320(2) no
O12B C11B 1.209(3) no
O31B N3B 1.228(3) no
O32B N3B 1.225(2) no
O51B N5B 1.225(2) no
O52B N5B 1.224(2) no
O11B H11B 0.88(2) no
O12A C12A 1.371(2) no
O13A C13A 1.316(3) no
O14A C13A 1.238(2) no
O12A H12A 0.88(2) no
O13A H13A 0.90(2) no
N3B C3B 1.472(2) no
N5B C5B 1.472(3) no
N1A C8A 1.378(2) no
N1A C2A 1.362(3) no
N1A H1A 0.87(2) no
C1B C6B 1.388(3) no
C1B C2B 1.391(2) no
C1B C11B 1.501(3) no
C2B C3B 1.381(3) no
C3B C4B 1.382(3) no
C4B C5B 1.379(2) no
C5B C6B 1.389(3) no
C2B H2B 0.9500 no
C4B H4B 0.9500 no
C6B H6B 0.9500 no
C2A C3A 1.382(3) no
C3A C11A 1.439(3) no
C3A C9A 1.447(2) no
C4A C9A 1.405(3) no
C4A C5A 1.380(3) no
C5A C6A 1.402(3) no
C6A C7A 1.381(3) no
C7A C8A 1.394(3) no
C8A C9A 1.411(3) no
C11A C12A 1.343(3) no
C12A C13A 1.460(3) no
C2A H2A 0.9500 no
C4A H4A 0.9500 no
C5A H5A 0.9500 no
C6A H6A 0.9500 no
C7A H7A 0.9500 no
C11A H11A 0.9500 no
C1C D11C 0.9800 no
C1C D12C 0.9800 no
C1C D13C 0.9800 no
C3C D31C 0.9800 no
C3C D32C 0.9800 no
C3C D33C 0.9800 no

loop_
_geom_hbond_atom_site_label_D
_geom_hbond_atom_site_label_H
_geom_hbond_atom_site_label_A
_geom_hbond_site_symmetry_A
_geom_hbond_distance_DH
_geom_hbond_distance_HA
_geom_hbond_distance_DA
_geom_hbond_angle_DHA
_geom_hbond_publ_flag
N1A H1A O2C . 0.87(2) 2.02(2) 2.856(2) 161(2) yes
O11B H11B S2C . 0.88(2) 2.84(2) 3.6757(17) 159.5(19) yes
O11B H11B O2C . 0.88(2) 1.72(2) 2.591(2) 174(2) yes
O12A H12A O14A . 0.88(2) 2.15(2) 2.672(2) 117.7(17) yes
O12A H12A O52B . 0.88(2) 2.20(2) 2.951(2) 144(2) yes
O13A H13A O14A 2_676 0.90(2) 1.75(2) 2.644(2) 178(2) yes
C2A H2A O12A . 0.95 2.34 2.876(2) 115 no
C11A H11A O13A . 0.95 2.45 2.794(3) 101 no
C1C D12C O14A 2_566 0.98 2.56 3.472(3) 155 yes
C1C D13C O12B 2_556 0.98 2.52 3.372(3) 145 yes

loop_
_geom_torsion_atom_site_label_1
_geom_torsion_atom_site_label_2
_geom_torsion_atom_site_label_3
_geom_torsion_atom_site_label_4
_geom_torsion
_geom_torsion_publ_flag
O31B N3B C3B C2B -11.4(2) no
O31B N3B C3B C4B 169.03(16) no
O32B N3B C3B C2B 168.39(17) no
O32B N3B C3B C4B -11.2(2) no
O51B N5B C5B C4B -5.6(2) no
O51B N5B C5B C6B 174.61(16) no
O52B N5B C5B C4B 173.68(16) no
O52B N5B C5B C6B -6.2(2) no
C2A N1A C8A C9A 0.98(19) no
C8A N1A C2A C3A -0.4(2) no
C2A N1A C8A C7A -177.76(19) no
C6B C1B C2B C3B 0.8(2) no
C2B C1B C11B O11B 176.16(15) no
C2B C1B C11B O12B -3.8(2) no
C6B C1B C11B O11B -3.9(2) no
C6B C1B C11B O12B 176.13(17) no
C11B C1B C6B C5B -179.91(15) no
C11B C1B C2B C3B -179.31(15) no
C2B C1B C6B C5B 0.0(2) no
C1B C2B C3B N3B 179.41(15) no
C1B C2B C3B C4B -1.0(3) no
C2B C3B C4B C5B 0.5(2) no
N3B C3B C4B C5B -179.96(15) no
C3B C4B C5B N5B -179.48(15) no
C3B C4B C5B C6B 0.4(2) no
N5B C5B C6B C1B 179.23(15) no
C4B C5B C6B C1B -0.6(2) no
N1A C2A C3A C9A -0.36(19) no
N1A C2A C3A C11A 175.38(16) no
C2A C3A C9A C4A -179.69(18) no
C2A C3A C9A C8A 0.95(18) no
C11A C3A C9A C4A 4.4(3) no
C11A C3A C9A C8A -174.95(15) no
C2A C3A C11A C12A -1.6(3) no
C9A C3A C11A C12A 173.37(17) no
C9A C4A C5A C6A -0.1(3) no
C5A C4A C9A C3A -177.79(19) no
C5A C4A C9A C8A 1.5(2) no
C4A C5A C6A C7A -1.3(3) no
C5A C6A C7A C8A 1.0(3) no
C6A C7A C8A N1A 179.11(19) no
C6A C7A C8A C9A 0.5(3) no
N1A C8A C9A C3A -1.18(18) no
N1A C8A C9A C4A 179.34(15) no
C7A C8A C9A C3A 177.68(17) no
C7A C8A C9A C4A -1.8(3) no
C3A C11A C12A O12A 1.4(3) no
C3A C11A C12A C13A -178.19(16) no
O12A C12A C13A O13A -177.22(15) no
O12A C12A C13A O14A 3.0(2) no
C11A C12A C13A O13A 2.4(2) no
C11A C12A C13A O14A -177.43(16) no
